data_7042052
loop_
_publ_author_name
'Buchowicz, W\/lodzimierz'
'Banach, \/Lukasz'
'Kami\'nski, Rados\/law'
'Buchalski, Piotr'

_publ_section_title
;
 Axially chiral racemic half-sandwich nickel(ii) complexes by ring-closing
 metathesis.
;
_journal_issue 12
_journal_name_full 'Dalton transactions (Cambridge, England : 2003)'
_journal_page_first 3805
_journal_page_last 3808
_journal_paper_doi 10.1039/c6dt04811k
_journal_volume 46
_journal_year 2017
_chemical_formula_moiety 'C27 H35 Br N2 Ni, C4 H10 O'
_chemical_formula_sum 'C31 H45 Br N2 Ni O'
_chemical_formula_weight 600.3
_space_group_IT_number 2
_symmetry_cell_setting triclinic
_symmetry_Int_Tables_number 2
_symmetry_space_group_name_Hall '-P 1'
_symmetry_space_group_name_H-M 'P -1'
_audit_creation_method
;
 JANA2006, V. Petricek et al., Z. Kristallogr. 2014, 229, 345
;
_audit_update_record
;
2017-01-21 deposited with the CCDC.
2017-02-13 downloaded from the CCDC.
;
_cell_angle_alpha 60.8915(18)
_cell_angle_beta 82.3538(18)
_cell_angle_gamma 80.5794(16)
_cell_formula_units_Z 2
_cell_length_a 11.6986(16)
_cell_length_b 12.2855(17)
_cell_length_c 12.3121(17)
_cell_measurement_reflns_used 7295
_cell_measurement_temperature 112
_cell_measurement_theta_max 30.33
_cell_measurement_theta_min 2.4
_cell_volume 1522.3(4)
_computing_data_collection
;
 APEX2, Bruker AXS, 2016
;
_computing_molecular_graphics
;
 Diamond - Crystal and Molecular Structure Visualization
 Crystal Impact - Dr. H. Putz & Dr. K. Brandenburg GbR, Germany
;
_computing_publication_material
;
 JANA2006, V. Petricek et al., Z. Kristallogr. 2014, 229, 345
;
_computing_structure_refinement
;
 JANA2006, V. Petricek et al., Z. Kristallogr. 2014, 229, 345
;
_computing_structure_solution
;
 SUPERFLIP, L. Palatinus, G. Chapuis, J. Appl. Cryst. 2007, 40, 786
;
_diffrn_ambient_temperature 112
_diffrn_measured_fraction_theta_full 0.98
_diffrn_measured_fraction_theta_max 0.93
_diffrn_measurement_device 'Bruker AXS APEXII detector'
_diffrn_measurement_device_type 'CCD detector'
_diffrn_measurement_method \w-scans
_diffrn_radiation_monochromator 'multilayer optics'
_diffrn_radiation_probe x-ray
_diffrn_radiation_source 'TXS rotating anode'
_diffrn_radiation_type 'Mo K\a'
_diffrn_radiation_wavelength 0.71073
_diffrn_reflns_av_R_equivalents 0.0375
_diffrn_reflns_av_unetI/netI 0.0472
_diffrn_reflns_limit_h_max 16
_diffrn_reflns_limit_h_min -16
_diffrn_reflns_limit_k_max 17
_diffrn_reflns_limit_k_min -17
_diffrn_reflns_limit_l_max 17
_diffrn_reflns_limit_l_min -17
_diffrn_reflns_number 23733
_diffrn_reflns_theta_full 30.01
_diffrn_reflns_theta_max 30.99
_diffrn_reflns_theta_min 1.77
_exptl_absorpt_coefficient_mu 1.974
_exptl_absorpt_correction_T_max 0.7461
_exptl_absorpt_correction_T_min 0.5994
_exptl_absorpt_correction_type multi-scan
_exptl_absorpt_process_details
;
SADABS-2012/1, Bruker AXS
Empirical absorption correction using spherical harmonics
;
_exptl_crystal_colour red
_exptl_crystal_density_diffrn 1.3097
_exptl_crystal_description unspecified
_exptl_crystal_F_000 632
_exptl_crystal_size_max 0.218
_exptl_crystal_size_mid 0.117
_exptl_crystal_size_min 0.079
_refine_diff_density_max 1.13
_refine_diff_density_min -1.17
_refine_ls_extinction_method none
_refine_ls_goodness_of_fit_ref 1.77
_refine_ls_hydrogen_treatment constr
_refine_ls_number_constraints 180
_refine_ls_number_parameters 325
_refine_ls_number_reflns 8972
_refine_ls_number_restraints 0
_refine_ls_R_factor_all 0.0729
_refine_ls_R_factor_gt 0.0419
_refine_ls_shift/su_max 0.0009
_refine_ls_shift/su_mean 0.0000
_refine_ls_structure_factor_coef F
_refine_ls_weighting_details w=1/(\s^2^(F)+0.0001F^2^)
_refine_ls_weighting_scheme sigma
_refine_ls_wR_factor_gt 0.0469
_refine_ls_wR_factor_ref 0.0483
_reflns_number_gt 6031
_reflns_number_total 8972
_reflns_threshold_expression I>3\s(I)
_cod_data_source_file c6dt04811k2.cif
_cod_data_source_block 6
_cod_depositor_comments
;
The following automatic conversions were performed:

'_diffrn_radiation_probe' value 'X-ray' changed to 'x-ray' according
to
/usr/data/users/saulius/crontab/automatic-downloads/rss-feeds/RSC/lib/dictionaries/cif_core.dic
dictionary named 'cif_core.dic' version 2.4.2 from 2011-04-26.

Automatic conversion script
Id: cif_fix_values 4268 2015-11-12 08:31:59Z antanas 

 Adding full bibliography for 7042051--7042052.cif.
;
_cod_database_code 7042052

loop_
_space_group_symop_id
_space_group_symop_operation_xyz
1 x,y,z
2 -x,-y,-z

loop_
_atom_site_label
_atom_site_type_symbol
_atom_site_fract_x
_atom_site_fract_y
_atom_site_fract_z
_atom_site_adp_type
_atom_site_U_iso_or_equiv
_atom_site_site_symmetry_multiplicity
_atom_site_occupancy
_atom_site_calc_flag
Br1 Br -0.02020(2) 0.78438(3) -0.03479(3) Uani 0.02207(13) 2 1 d
Ni1 Ni 0.09877(3) 0.70724(3) 0.13164(3) Uani 0.01203(14) 2 1 d
N1 N 0.13194(17) 0.47349(19) 0.1181(2) Uani 0.0136(9) 2 1 d
N2 N 0.29216(17) 0.55487(19) 0.07365(20) Uani 0.0130(9) 2 1 d
C1 C 0.0712(2) 0.6670(3) 0.3261(2) Uani 0.0188(11) 2 1 d
C2 C 0.1896(2) 0.6738(3) 0.2761(2) Uani 0.0181(11) 2 1 d
C3 C 0.2028(2) 0.8004(3) 0.1834(3) Uani 0.0193(12) 2 1 d
C4 C 0.0919(2) 0.8657(3) 0.1674(3) Uani 0.0182(11) 2 1 d
C5 C 0.0096(2) 0.7837(2) 0.2582(2) Uani 0.0170(11) 2 1 d
C6 C -0.1151(2) 0.8283(3) 0.2832(3) Uani 0.0221(12) 2 1 d
C7 C -0.1726(2) 0.9244(3) 0.1624(3) Uani 0.0213(12) 2 1 d
C8 C -0.1092(3) 0.8956(3) 0.3612(3) Uani 0.0304(14) 2 1 d
C9 C -0.1864(2) 0.7188(3) 0.3602(3) Uani 0.0288(14) 2 1 d
C10 C -0.1963(2) 0.6374(3) 0.3027(3) Uani 0.0259(14) 2 1 d
C11 C -0.2075(2) 0.5145(3) 0.3680(3) Uani 0.0278(13) 2 1 d
C12 C -0.2180(2) 0.4313(3) 0.3130(3) Uani 0.0232(12) 2 1 d
C13 C -0.1202(2) 0.3221(3) 0.3465(3) Uani 0.0249(12) 2 1 d
C14 C 0.0013(2) 0.3627(2) 0.3024(3) Uani 0.0204(11) 2 1 d
C15 C 0.0122(2) 0.4459(2) 0.1623(2) Uani 0.0155(10) 2 1 d
C16 C 0.1773(2) 0.5731(2) 0.1078(2) Uani 0.0136(10) 2 1 d
C17 C 0.2159(2) 0.3951(2) 0.0902(2) Uani 0.0183(11) 2 1 d
C18 C 0.3162(2) 0.4461(2) 0.0619(3) Uani 0.0174(11) 2 1 d
C19 C 0.37636(20) 0.6391(2) 0.0478(2) Uani 0.0136(10) 2 1 d
C20 C 0.4537(2) 0.6093(2) 0.1380(2) Uani 0.0158(11) 2 1 d
C21 C 0.5325(2) 0.6944(2) 0.1113(3) Uani 0.0173(12) 2 1 d
C22 C 0.5368(2) 0.8041(3) -0.0013(3) Uani 0.0183(12) 2 1 d
C23 C 0.4606(2) 0.8283(2) -0.0907(3) Uani 0.0168(11) 2 1 d
C24 C 0.3796(2) 0.7469(2) -0.0685(2) Uani 0.0145(11) 2 1 d
C25 C 0.4565(2) 0.4872(3) 0.2587(3) Uani 0.0217(12) 2 1 d
C26 C 0.6228(2) 0.8945(3) -0.0291(3) Uani 0.0265(14) 2 1 d
C27 C 0.3000(2) 0.7722(2) -0.1668(3) Uani 0.0195(11) 2 1 d
H1 H 0.041214 0.597031 0.392018 Uiso 0.0226 2 1 d
H2 H 0.24815 0.606874 0.300067 Uiso 0.0218 2 1 d
H3 H 0.271715 0.832675 0.14212 Uiso 0.0232 2 1 d
H4 H 0.073147 0.948647 0.108045 Uiso 0.0218 2 1 d
H7a H -0.129373 0.995446 0.119448 Uiso 0.0255 2 1 d
H7b H -0.173631 0.886609 0.110288 Uiso 0.0255 2 1 d
H7c H -0.250665 0.951138 0.182071 Uiso 0.0255 2 1 d
H8a H -0.059492 0.960893 0.317282 Uiso 0.0365 2 1 d
H8b H -0.18574 0.931335 0.374295 Uiso 0.0365 2 1 d
H8c H -0.078884 0.836088 0.440198 Uiso 0.0365 2 1 d
H9a H -0.155465 0.667374 0.441656 Uiso 0.0346 2 1 d
H9b H -0.26345 0.749977 0.380493 Uiso 0.0346 2 1 d
H10 H -0.194592 0.674699 0.216263 Uiso 0.031 2 1 d
H11 H -0.208931 0.477829 0.454356 Uiso 0.0334 2 1 d
H12a H -0.218971 0.481026 0.22309 Uiso 0.0279 2 1 d
H12b H -0.292452 0.398436 0.340202 Uiso 0.0279 2 1 d
H13a H -0.123721 0.268017 0.43598 Uiso 0.0299 2 1 d
H13b H -0.134227 0.269008 0.312875 Uiso 0.0299 2 1 d
H14a H 0.018677 0.406926 0.343353 Uiso 0.0244 2 1 d
H14b H 0.057326 0.289835 0.325591 Uiso 0.0244 2 1 d
H15a H -0.013689 0.405013 0.121109 Uiso 0.0186 2 1 d
H15b H -0.038229 0.52377 0.139885 Uiso 0.0186 2 1 d
H17 H 0.204808 0.321465 0.091026 Uiso 0.022 2 1 d
H18 H 0.387669 0.414803 0.038848 Uiso 0.0209 2 1 d
H21 H 0.583699 0.677011 0.170912 Uiso 0.0207 2 1 d
H23 H 0.463988 0.900604 -0.167195 Uiso 0.0202 2 1 d
H25a H 0.380518 0.459722 0.281063 Uiso 0.0261 2 1 d
H25b H 0.510699 0.424778 0.248274 Uiso 0.0261 2 1 d
H25c H 0.479898 0.499547 0.323364 Uiso 0.0261 2 1 d
H26a H 0.624349 0.954412 -0.116125 Uiso 0.0318 2 1 d
H26b H 0.600297 0.937485 0.019251 Uiso 0.0318 2 1 d
H26c H 0.698586 0.849242 -0.008254 Uiso 0.0318 2 1 d
H27a H 0.307619 0.700635 -0.180252 Uiso 0.0235 2 1 d
H27b H 0.221194 0.788078 -0.139697 Uiso 0.0235 2 1 d
H27c H 0.320432 0.844131 -0.243068 Uiso 0.0235 2 1 d
O1 O 0.40557(18) 0.96190(19) 0.37677(19) Uani 0.0288(9) 2 1 d
C28 C 0.4542(3) 0.7642(3) 0.3813(4) Uani 0.0420(18) 2 1 d
C29 C 0.3601(3) 0.8528(3) 0.4000(3) Uani 0.0394(17) 2 1 d
C30 C 0.3182(3) 1.0503(3) 0.3914(4) Uani 0.051(2) 2 1 d
C31 C 0.3754(3) 1.1550(3) 0.3844(3) Uani 0.0450(18) 2 1 d
H28a H 0.424308 0.686849 0.405028 Uiso 0.0504 2 1 d
H28b H 0.481547 0.800652 0.29521 Uiso 0.0504 2 1 d
H28c H 0.517198 0.748081 0.431705 Uiso 0.0504 2 1 d
H29a H 0.302159 0.874139 0.345881 Uiso 0.0472 2 1 d
H29b H 0.328411 0.814244 0.481548 Uiso 0.0472 2 1 d
H30a H 0.278004 1.01096 0.468474 Uiso 0.0612 2 1 d
H30b H 0.267405 1.082823 0.328009 Uiso 0.0612 2 1 d
H31a H 0.317436 1.213566 0.396929 Uiso 0.0541 2 1 d
H31b H 0.430071 1.121057 0.447894 Uiso 0.0541 2 1 d
H31c H 0.415208 1.197084 0.304078 Uiso 0.0541 2 1 d

loop_
_atom_site_aniso_label
_atom_site_aniso_type_symbol
_atom_site_aniso_U_11
_atom_site_aniso_U_22
_atom_site_aniso_U_33
_atom_site_aniso_U_12
_atom_site_aniso_U_13
_atom_site_aniso_U_23
Br1 Br 0.02142(15) 0.01951(15) 0.02901(17) -0.00102(11) -0.00361(12) -0.01432(13)
Ni1 Ni 0.00974(16) 0.01195(17) 0.01701(18) -0.00017(12) -0.00021(13) -0.00938(14)
N1 N 0.0105(10) 0.0117(10) 0.0195(11) -0.0027(8) 0.0018(9) -0.0084(9)
N2 N 0.0089(10) 0.0127(10) 0.0196(12) -0.0012(8) 0.0014(8) -0.0102(9)
C1 C 0.0177(13) 0.0232(15) 0.0143(13) 0.0014(11) 0.0006(11) -0.0093(12)
C2 C 0.0144(13) 0.0261(15) 0.0203(14) 0.0031(11) -0.0043(11) -0.0167(12)
C3 C 0.0177(13) 0.0253(15) 0.0244(15) -0.0051(11) 0.0005(11) -0.0189(13)
C4 C 0.0241(14) 0.0174(14) 0.0203(14) -0.0018(11) -0.0012(11) -0.0148(12)
C5 C 0.0171(13) 0.0218(14) 0.0155(13) 0.0007(10) 0.0008(10) -0.0128(12)
C6 C 0.0191(14) 0.0254(15) 0.0202(15) 0.0034(11) 0.0029(11) -0.0122(13)
C7 C 0.0181(14) 0.0242(15) 0.0251(15) 0.0030(11) -0.0021(12) -0.0161(13)
C8 C 0.0297(17) 0.0378(19) 0.0260(17) 0.0068(14) -0.0009(13) -0.0203(15)
C9 C 0.0185(14) 0.0405(18) 0.0259(17) 0.0007(13) 0.0023(12) -0.0167(15)
C10 C 0.0110(13) 0.0407(18) 0.0271(17) -0.0040(12) 0.0007(12) -0.0172(15)
C11 C 0.0157(14) 0.0399(19) 0.0236(16) -0.0030(12) 0.0016(12) -0.0127(14)
C12 C 0.0134(13) 0.0258(15) 0.0231(15) -0.0080(11) -0.0003(11) -0.0043(13)
C13 C 0.0202(14) 0.0212(15) 0.0241(16) -0.0070(11) 0.0020(12) -0.0031(12)
C14 C 0.0139(13) 0.0196(14) 0.0218(15) -0.0043(10) -0.0011(11) -0.0047(12)
C15 C 0.0104(12) 0.0150(13) 0.0220(14) -0.0046(9) -0.0002(10) -0.0088(11)
C16 C 0.0120(12) 0.0131(12) 0.0157(13) -0.0017(9) -0.0002(10) -0.0070(11)
C17 C 0.0194(13) 0.0134(13) 0.0275(15) -0.0007(10) -0.0004(11) -0.0145(12)
C18 C 0.0149(12) 0.0135(13) 0.0280(15) 0.0008(10) -0.0003(11) -0.0141(12)
C19 C 0.0071(11) 0.0151(12) 0.0235(14) -0.0008(9) 0.0025(10) -0.0138(11)
C20 C 0.0108(12) 0.0174(13) 0.0218(14) 0.0037(10) -0.0012(10) -0.0129(12)
C21 C 0.0098(12) 0.0237(14) 0.0252(15) -0.0001(10) -0.0029(11) -0.0171(13)
C22 C 0.0106(12) 0.0204(14) 0.0323(16) -0.0027(10) 0.0048(11) -0.0203(13)
C23 C 0.0137(12) 0.0149(13) 0.0231(15) -0.0012(10) 0.0040(11) -0.0115(12)
C24 C 0.0099(11) 0.0163(13) 0.0208(14) 0.0001(9) 0.0020(10) -0.0127(11)
C25 C 0.0175(13) 0.0222(15) 0.0255(15) 0.0020(11) -0.0046(12) -0.0118(12)
C26 C 0.0166(14) 0.0271(16) 0.0426(19) -0.0079(12) 0.0007(13) -0.0209(15)
C27 C 0.0173(13) 0.0214(14) 0.0217(15) -0.0018(11) -0.0008(11) -0.0118(12)
O1 O 0.0334(12) 0.0264(11) 0.0307(12) -0.0119(9) 0.0098(10) -0.0170(10)
C28 C 0.046(2) 0.0341(19) 0.056(2) -0.0084(16) -0.0020(18) -0.0286(19)
C29 C 0.0399(19) 0.041(2) 0.050(2) -0.0162(16) 0.0093(17) -0.0302(19)
C30 C 0.054(2) 0.045(2) 0.065(3) -0.0115(18) 0.021(2) -0.039(2)
C31 C 0.066(3) 0.0315(19) 0.042(2) -0.0063(18) 0.0044(19) -0.0225(18)

loop_
_atom_type_symbol
_atom_type_scat_dispersion_real
_atom_type_scat_dispersion_imag
_atom_type_scat_source
_atom_type_scat_Cromer_Mann_a1
_atom_type_scat_Cromer_Mann_b1
_atom_type_scat_Cromer_Mann_a2
_atom_type_scat_Cromer_Mann_b2
_atom_type_scat_Cromer_Mann_a3
_atom_type_scat_Cromer_Mann_b3
_atom_type_scat_Cromer_Mann_a4
_atom_type_scat_Cromer_Mann_b4
_atom_type_scat_Cromer_Mann_c
C 0.0033 0.0016 'International Tables Vol C tables 4.2.6.8 and 6.1.1.4' 2.31 20.843901 1.02 10.2075 1.5886 0.5687 0.865 51.651199 0.2156
H 0.0000 0.0000 'International Tables Vol C tables 4.2.6.8 and 6.1.1.4' 0.493002 10.5109 0.322912 26.1257 0.140191 3.14236 0.04081 57.799702 0.003038
Br -0.2901 2.4595 'International Tables Vol C tables 4.2.6.8 and 6.1.1.4' 17.1789 2.1723 5.2358 16.579599 5.6377 0.2609 3.9851 41.4328 2.9557
N 0.0061 0.0033 'International Tables Vol C tables 4.2.6.8 and 6.1.1.4' 12.2126 0.0057 3.1322 9.8933 2.0125 28.997499 1.1663 0.5826 -11.529
Ni 0.3393 1.1124 'International Tables Vol C tables 4.2.6.8 and 6.1.1.4' 12.8376 3.8785 7.292 0.2565 4.4438 12.1763 2.38 66.342102 1.0341
O 0.0106 0.0060 'International Tables Vol C tables 4.2.6.8 and 6.1.1.4' 3.0485 13.2771 2.2868 5.7011 1.5463 0.3239 0.867 32.908901 0.2508

loop_
_geom_angle_atom_site_label_1
_geom_angle_atom_site_label_2
_geom_angle_atom_site_label_3
_geom_angle
Ni1 Br1 N1 53.88(5)
Br1 Ni1 C1 135.11(6)
Br1 Ni1 C2 168.30(10)
Br1 Ni1 C3 131.05(7)
Br1 Ni1 C4 103.58(8)
Br1 Ni1 C5 105.97(6)
Br1 Ni1 C16 95.33(8)
C1 Ni1 C2 39.67(9)
C1 Ni1 C3 65.35(12)
C1 Ni1 C4 63.36(12)
C1 Ni1 C5 36.45(9)
C1 Ni1 C16 114.62(11)
C2 Ni1 C3 40.11(12)
C2 Ni1 C4 64.84(13)
C2 Ni1 C5 64.22(10)
C2 Ni1 C16 96.14(12)
C3 Ni1 C4 37.59(10)
C3 Ni1 C5 63.96(11)
C3 Ni1 C16 115.84(11)
C4 Ni1 C5 38.37(9)
C4 Ni1 C16 153.22(10)
C5 Ni1 C16 150.54(8)
Br1 N1 C15 79.74(11)
Br1 N1 C16 59.43(11)
Br1 N1 C17 139.48(13)
C15 N1 C16 124.7(2)
C15 N1 C17 123.8(2)
C16 N1 C17 111.3(2)
C16 N2 C18 110.9(2)
C16 N2 C19 124.9(2)
C18 N2 C19 124.1(2)
Ni1 C1 C2 64.23(14)
Ni1 C1 C5 74.37(14)
Ni1 C1 H1 126.61
C2 C1 C5 107.7(2)
C2 C1 H1 126.14
C5 C1 H1 126.16
Ni1 C2 C1 76.10(16)
Ni1 C2 C3 74.09(18)
Ni1 C2 H2 116.27
C1 C2 C3 108.9(2)
C1 C2 H2 125.57
C3 C2 H2 125.54
Ni1 C3 C2 65.8(2)
Ni1 C3 C4 73.0(2)
Ni1 C3 H3 125.95
C2 C3 C4 106.3(2)
C2 C3 H3 126.87
C4 C3 H3 126.8
Ni1 C4 C3 69.5(2)
Ni1 C4 C5 73.4(2)
Ni1 C4 H4 123.39
C3 C4 C5 109.4(2)
C3 C4 H4 125.37
C5 C4 H4 125.27
Ni1 C5 C1 69.18(16)
Ni1 C5 C4 68.3(2)
Ni1 C5 C6 134.8(2)
C1 C5 C4 107.3(2)
C1 C5 C6 127.95(19)
C4 C5 C6 124.1(2)
C5 C6 C7 111.9(2)
C5 C6 C8 106.0(3)
C5 C6 C9 111.6(2)
C7 C6 C8 107.6(3)
C7 C6 C9 111.4(3)
C8 C6 C9 108.0(3)
C6 C7 H7a 109.44
C6 C7 H7b 109.44
C6 C7 H7c 109.42
H7a C7 H7b 109.5
H7a C7 H7c 109.51
H7b C7 H7c 109.52
C6 C8 H8a 109.51
C6 C8 H8b 109.43
C6 C8 H8c 109.47
H8a C8 H8b 109.47
H8a C8 H8c 109.51
H8b C8 H8c 109.45
C6 C9 C10 115.8(3)
C6 C9 H9a 109.45
C6 C9 H9b 109.41
C10 C9 H9a 109.5
C10 C9 H9b 109.51
H9a C9 H9b 102.26
C9 C10 C11 124.2(3)
C9 C10 H10 117.91
C11 C10 H10 117.86
C10 C11 C12 125.3(3)
C10 C11 H11 117.37
C12 C11 H11 117.35
C11 C12 C13 113.3(3)
C11 C12 H12a 109.42
C11 C12 H12b 109.51
C13 C12 H12a 109.43
C13 C12 H12b 109.5
H12a C12 H12b 105.35
C12 C13 C14 114.3(2)
C12 C13 H13a 109.44
C12 C13 H13b 109.51
C14 C13 H13a 109.41
C14 C13 H13b 109.5
H13a C13 H13b 104.23
C13 C14 C15 111.6(2)
C13 C14 H14a 109.5
C13 C14 H14b 109.45
C15 C14 H14a 109.5
C15 C14 H14b 109.45
H14a C14 H14b 107.25
N1 C15 C14 111.6(2)
N1 C15 H15a 109.49
N1 C15 H15b 109.42
C14 C15 H15a 109.52
C14 C15 H15b 109.46
H15a C15 H15b 107.22
Ni1 C16 N1 127.63(18)
Ni1 C16 N2 128.2(2)
N1 C16 N2 104.2(2)
N1 C17 C18 106.9(3)
N1 C17 H17 126.5
C18 C17 H17 126.59
N2 C18 C17 106.7(2)
N2 C18 H18 126.68
C17 C18 H18 126.62
N2 C19 C20 119.07(17)
N2 C19 C24 118.7(2)
C20 C19 C24 122.3(2)
C19 C20 C21 117.66(19)
C19 C20 C25 121.8(2)
C21 C20 C25 120.5(2)
C20 C21 C22 122.1(3)
C20 C21 H21 118.95
C22 C21 H21 118.96
C21 C22 C23 118.4(3)
C21 C22 C26 121.5(3)
C23 C22 C26 120.1(2)
C22 C23 C24 121.8(2)
C22 C23 H23 119.1
C24 C23 H23 119.08
C19 C24 C23 117.7(2)
C19 C24 C27 120.9(2)
C23 C24 C27 121.36(19)
C20 C25 H25a 109.43
C20 C25 H25b 109.5
C20 C25 H25c 109.5
H25a C25 H25b 109.43
H25a C25 H25c 109.46
H25b C25 H25c 109.5
C22 C26 H26a 109.44
C22 C26 H26b 109.5
C22 C26 H26c 109.46
H26a C26 H26b 109.47
H26a C26 H26c 109.46
H26b C26 H26c 109.5
C24 C27 H27a 109.47
C24 C27 H27b 109.45
C24 C27 H27c 109.46
H27a C27 H27b 109.51
H27a C27 H27c 109.51
H27b C27 H27c 109.44
C29 O1 C30 111.9(3)
C29 C28 H28a 109.47
C29 C28 H28b 109.49
C29 C28 H28c 109.49
H28a C28 H28b 109.46
H28a C28 H28c 109.44
H28b C28 H28c 109.48
O1 C29 C28 109.9(3)
O1 C29 H29a 109.52
O1 C29 H29b 109.44
C28 C29 H29a 109.49
C28 C29 H29b 109.46
H29a C29 H29b 108.98
O1 C30 C31 108.9(3)
O1 C30 H30a 109.49
O1 C30 H30b 109.53
C31 C30 H30a 109.44
C31 C30 H30b 109.42
H30a C30 H30b 110.05
C30 C31 H31a 109.49
C30 C31 H31b 109.47
C30 C31 H31c 109.51
H31a C31 H31b 109.42
H31a C31 H31c 109.49
H31b C31 H31c 109.45

loop_
_geom_bond_atom_site_label_1
_geom_bond_atom_site_label_2
_geom_bond_distance
Br1 Ni1 2.3392(7)
Br1 N1 3.601(2)
Ni1 C1 2.185(3)
Ni1 C2 2.027(3)
Ni1 C3 2.138(4)
Ni1 C4 2.183(4)
Ni1 C5 2.252(3)
Ni1 C16 1.884(3)
N1 C15 1.465(3)
N1 C16 1.356(4)
N1 C17 1.391(4)
N2 C16 1.370(3)
N2 C18 1.393(4)
N2 C19 1.439(4)
C1 C2 1.437(3)
C1 C5 1.389(3)
C1 H1 0.93
C2 C3 1.432(4)
C2 H2 0.9304
C3 C4 1.393(3)
C3 H3 0.9301
C4 C5 1.458(3)
C4 H4 0.9304
C5 C6 1.519(3)
C6 C7 1.535(4)
C6 C8 1.555(6)
C6 C9 1.523(4)
C7 H7a 0.9599
C7 H7b 0.9597
C7 H7c 0.9597
C8 H8a 0.9597
C8 H8b 0.9603
C8 H8c 0.9599
C9 C10 1.504(6)
C9 H9a 0.9702
C9 H9b 0.9704
C10 C11 1.341(5)
C10 H10 0.9305
C11 C12 1.502(6)
C11 H11 0.9303
C12 C13 1.537(4)
C12 H12a 0.9705
C12 H12b 0.9694
C13 C14 1.525(3)
C13 H13a 0.9704
C13 H13b 0.9693
C14 C15 1.518(4)
C14 H14a 0.9596
C14 H14b 0.96
C15 H15a 0.9694
C15 H15b 0.9701
C17 C18 1.345(3)
C17 H17 0.9298
C18 H18 0.9302
C19 C20 1.396(4)
C19 C24 1.401(3)
C20 C21 1.397(4)
C20 C25 1.513(3)
C21 C22 1.388(4)
C21 H21 0.9304
C22 C23 1.397(5)
C22 C26 1.506(5)
C23 C24 1.396(4)
C23 H23 0.9302
C24 C27 1.506(4)
C25 H25a 0.9605
C25 H25b 0.96
C25 H25c 0.9596
C26 H26a 0.9602
C26 H26b 0.9598
C26 H26c 0.9599
C27 H27a 0.9594
C27 H27b 0.9602
C27 H27c 0.9602
O1 C29 1.408(5)
O1 C30 1.426(5)
C28 C29 1.495(5)
C28 H28a 0.9603
C28 H28b 0.9598
C28 H28c 0.9601
C29 H29a 0.9296
C29 H29b 0.9304
C30 C31 1.506(6)
C30 H30a 0.9299
C30 H30b 0.9296
C31 H31a 0.9601
C31 H31b 0.9605
C31 H31c 0.9597

loop_
_geom_torsion_atom_site_label_1
_geom_torsion_atom_site_label_2
_geom_torsion_atom_site_label_3
_geom_torsion_atom_site_label_4
_geom_torsion
Br1 Ni1 C16 N2 114.5(2)
